data_4070640
loop_
_publ_author_name
'Huang, Yuan-Biao'
'Tang, Guang-Rong'
'Jin, Gui-Ying'
'Jin, Guo-Xin'

_publ_section_title
;
 Binuclear Nickel and Copper Complexes with Bridging
 2,5-Diamino-1,4-benzoquinonediimines: Synthesis, Structures, and
 Catalytic Olefin Polymerization
;
_journal_issue 2
_journal_name_full Organometallics
_journal_page_first 259
_journal_paper_doi 10.1021/om700901x
_journal_volume 27
_journal_year 2008
_chemical_formula_moiety 'C38 H40 N4'
_chemical_formula_sum 'C38 H40 N4'
_chemical_formula_weight 552.74
_chemical_name_systematic
; 
 ? 
;
_space_group_IT_number 2
_symmetry_cell_setting triclinic
_symmetry_space_group_name_Hall '-P 1'
_symmetry_space_group_name_H-M 'P -1'
_atom_sites_solution_hydrogens geom
_atom_sites_solution_primary direct
_atom_sites_solution_secondary difmap
_audit_creation_method SHELXL-97
_cell_angle_alpha 81.832(12)
_cell_angle_beta 66.426(7)
_cell_angle_gamma 74.004(9)
_cell_formula_units_Z 1
_cell_length_a 8.483(5)
_cell_length_b 9.652(5)
_cell_length_c 10.570(7)
_cell_measurement_reflns_used 968
_cell_measurement_temperature 293(2)
_cell_measurement_theta_max 27.122
_cell_measurement_theta_min 2.196
_cell_volume 762.0(8)
_computing_cell_refinement 'Bruker SMART'
_computing_data_collection 'Bruker SMART'
_computing_data_reduction 'Bruker SHELXTL'
_computing_molecular_graphics 'Bruker SHELXTL'
_computing_publication_material 'Bruker SHELXTL'
_computing_structure_refinement 'SHELXL-97 (Sheldrick, 1997)'
_computing_structure_solution 'SHELXS-97 (Sheldrick, 1990)'
_diffrn_ambient_temperature 293(2)
_diffrn_measured_fraction_theta_full 0.973
_diffrn_measured_fraction_theta_max 0.973
_diffrn_measurement_device_type 'CCD area detector'
_diffrn_measurement_method 'phi and omega scans'
_diffrn_radiation_monochromator graphite
_diffrn_radiation_source 'fine-focus sealed tube'
_diffrn_radiation_type MoK\a
_diffrn_radiation_wavelength 0.71073
_diffrn_reflns_av_R_equivalents 0.0340
_diffrn_reflns_av_sigmaI/netI 0.0845
_diffrn_reflns_limit_h_max 10
_diffrn_reflns_limit_h_min -7
_diffrn_reflns_limit_k_max 11
_diffrn_reflns_limit_k_min -12
_diffrn_reflns_limit_l_max 13
_diffrn_reflns_limit_l_min -13
_diffrn_reflns_number 3906
_diffrn_reflns_theta_full 27.19
_diffrn_reflns_theta_max 27.19
_diffrn_reflns_theta_min 2.10
_diffrn_standards_decay_% 4.68
_exptl_absorpt_coefficient_mu 0.071
_exptl_absorpt_correction_T_max 0.9943
_exptl_absorpt_correction_T_min 0.9915
_exptl_absorpt_correction_type multi-scan
_exptl_absorpt_process_details sadabs
_exptl_crystal_colour red
_exptl_crystal_density_diffrn 1.204
_exptl_crystal_density_method 'not measured'
_exptl_crystal_description prism
_exptl_crystal_F_000 296
_exptl_crystal_size_max 0.12
_exptl_crystal_size_mid 0.10
_exptl_crystal_size_min 0.08
_refine_diff_density_max 0.318
_refine_diff_density_min -0.258
_refine_diff_density_rms 0.049
_refine_ls_extinction_method none
_refine_ls_goodness_of_fit_ref 1.207
_refine_ls_hydrogen_treatment mixed
_refine_ls_matrix_type full
_refine_ls_number_parameters 198
_refine_ls_number_reflns 3304
_refine_ls_number_restraints 0
_refine_ls_restrained_S_all 1.207
_refine_ls_R_factor_all 0.1410
_refine_ls_R_factor_gt 0.0877
_refine_ls_shift/su_max 0.006
_refine_ls_shift/su_mean 0.000
_refine_ls_structure_factor_coef Fsqd
_refine_ls_weighting_details 'calc w=1/[\s^2^(Fo^2^)+(0.0527P)^2^+0.7062P] where P=(Fo^2^+2Fc^2^)/3'
_refine_ls_weighting_scheme calc
_refine_ls_wR_factor_gt 0.2175
_refine_ls_wR_factor_ref 0.2351
_reflns_number_gt 1838
_reflns_number_total 3304
_reflns_threshold_expression >2sigma(I)
_cod_data_source_file om700901x-file001.cif
_cod_data_source_block f70704b
_cod_depositor_comments
;
The following automatic conversions were performed:

'_symmetry_cell_setting' value 'Triclinic' changed to 'triclinic'
according to /home/saulius/struct/CIF-dictionaries/cif_core.dic
dictionary named 'cif_core.dic' version 2.4.1 from 2010-06-29.

Automatic conversion script
Id: cif_fix_values 1715 2011-07-08 13:25:40Z adriana 
;
_cod_original_sg_symbol_H-M P-1
_cod_database_code 4070640

loop_
_symmetry_equiv_pos_as_xyz
'x, y, z'
'-x, -y, -z'

loop_
_atom_site_label
_atom_site_type_symbol
_atom_site_fract_x
_atom_site_fract_y
_atom_site_fract_z
_atom_site_U_iso_or_equiv
_atom_site_adp_type
_atom_site_occupancy
_atom_site_symmetry_multiplicity
_atom_site_calc_flag
_atom_site_refinement_flags
N1 N 0.2018(4) 0.7194(4) 0.5300(3) 0.0473(9) Uani 1 1 d .
H1 H 0.132(6) 0.747(5) 0.616(5) 0.064(13) Uiso 1 1 d .
N2 N 0.2562(4) 0.6008(4) 0.7485(3) 0.0441(8) Uani 1 1 d .
C1 C 0.3490(5) 0.6125(4) 0.5059(3) 0.0357(9) Uani 1 1 d .
C2 C 0.3766(5) 0.5460(4) 0.6349(3) 0.0354(8) Uani 1 1 d .
C3 C 0.5318(5) 0.4355(4) 0.6194(3) 0.0386(9) Uani 1 1 d .
H3 H 0.5528 0.3944 0.6980 0.046 Uiso 1 1 calc R
C4 C 0.1630(5) 0.8144(4) 0.4238(4) 0.0391(9) Uani 1 1 d .
C5 C 0.2656(5) 0.9120(4) 0.3578(4) 0.0474(10) Uani 1 1 d .
C6 C 0.2247(6) 1.0032(5) 0.2549(5) 0.0598(12) Uani 1 1 d .
H6 H 0.2944 1.0671 0.2058 0.072 Uiso 1 1 calc R
C7 C 0.0830(6) 0.9995(5) 0.2251(5) 0.0625(13) Uani 1 1 d .
H7 H 0.0569 1.0614 0.1565 0.075 Uiso 1 1 calc R
C8 C -0.0202(6) 0.9060(5) 0.2953(4) 0.0540(11) Uani 1 1 d .
H8 H -0.1170 0.9059 0.2747 0.065 Uiso 1 1 calc R
C9 C 0.0166(5) 0.8109(4) 0.3970(4) 0.0436(10) Uani 1 1 d .
C10 C 0.4125(6) 0.9259(5) 0.3960(5) 0.0677(14) Uani 1 1 d .
H10A H 0.3697 0.9355 0.4940 0.102 Uiso 1 1 calc R
H10B H 0.4536 1.0095 0.3491 0.102 Uiso 1 1 calc R
H10C H 0.5084 0.8414 0.3692 0.102 Uiso 1 1 calc R
C11 C -0.0968(6) 0.7074(5) 0.4724(5) 0.0655(13) Uani 1 1 d .
H11A H -0.0257 0.6104 0.4571 0.098 Uiso 1 1 calc R
H11B H -0.1900 0.7210 0.4388 0.098 Uiso 1 1 calc R
H11C H -0.1474 0.7247 0.5694 0.098 Uiso 1 1 calc R
C12 C 0.2661(4) 0.5569(4) 0.8801(3) 0.0389(9) Uani 1 1 d .
C13 C 0.3002(5) 0.6554(4) 0.9449(4) 0.0430(10) Uani 1 1 d .
C14 C 0.2953(5) 0.6231(5) 1.0782(4) 0.0476(10) Uani 1 1 d .
H14 H 0.3197 0.6869 1.1221 0.057 Uiso 1 1 calc R
C15 C 0.2549(6) 0.4983(5) 1.1456(4) 0.0545(12) Uani 1 1 d .
H15 H 0.2505 0.4781 1.2355 0.065 Uiso 1 1 calc R
C16 C 0.2211(5) 0.4030(5) 1.0817(4) 0.0523(11) Uani 1 1 d .
H16 H 0.1940 0.3185 1.1292 0.063 Uiso 1 1 calc R
C17 C 0.2262(5) 0.4288(4) 0.9472(4) 0.0431(9) Uani 1 1 d .
C18 C 0.3458(7) 0.7930(5) 0.8707(5) 0.0632(13) Uani 1 1 d .
H18A H 0.4500 0.7702 0.7882 0.095 Uiso 1 1 calc R
H18B H 0.3676 0.8459 0.9299 0.095 Uiso 1 1 calc R
H18C H 0.2489 0.8504 0.8469 0.095 Uiso 1 1 calc R
C19 C 0.1866(6) 0.3230(5) 0.8811(5) 0.0600(12) Uani 1 1 d .
H19A H 0.1085 0.3734 0.8354 0.090 Uiso 1 1 calc R
H19B H 0.1310 0.2571 0.9505 0.090 Uiso 1 1 calc R
H19C H 0.2949 0.2704 0.8149 0.090 Uiso 1 1 calc R

loop_
_atom_site_aniso_label
_atom_site_aniso_U_11
_atom_site_aniso_U_22
_atom_site_aniso_U_33
_atom_site_aniso_U_23
_atom_site_aniso_U_13
_atom_site_aniso_U_12
N1 0.048(2) 0.054(2) 0.0244(17) 0.0002(15) -0.0142(14) 0.0109(16)
N2 0.0456(18) 0.051(2) 0.0267(16) 0.0020(14) -0.0163(14) 0.0049(15)
C1 0.0376(19) 0.037(2) 0.0281(18) 0.0036(15) -0.0154(15) -0.0001(15)
C2 0.042(2) 0.040(2) 0.0213(17) 0.0011(15) -0.0145(15) -0.0035(16)
C3 0.045(2) 0.043(2) 0.0260(18) 0.0082(15) -0.0206(16) -0.0012(16)
C4 0.042(2) 0.039(2) 0.0265(18) -0.0013(15) -0.0127(15) 0.0035(16)
C5 0.049(2) 0.044(2) 0.045(2) -0.0032(18) -0.0199(19) -0.0005(18)
C6 0.068(3) 0.046(3) 0.057(3) 0.014(2) -0.022(2) -0.011(2)
C7 0.076(3) 0.055(3) 0.053(3) 0.019(2) -0.036(2) -0.002(2)
C8 0.057(3) 0.057(3) 0.051(3) 0.004(2) -0.033(2) -0.003(2)
C9 0.051(2) 0.042(2) 0.035(2) -0.0027(17) -0.0200(18) 0.0004(18)
C10 0.061(3) 0.061(3) 0.085(4) 0.000(3) -0.035(3) -0.010(2)
C11 0.067(3) 0.056(3) 0.071(3) 0.012(2) -0.029(3) -0.015(2)
C12 0.0342(19) 0.048(2) 0.0239(18) -0.0001(16) -0.0096(15) 0.0036(16)
C13 0.041(2) 0.049(2) 0.030(2) 0.0022(17) -0.0114(16) -0.0012(17)
C14 0.047(2) 0.063(3) 0.034(2) -0.0043(19) -0.0188(18) -0.0088(19)
C15 0.060(3) 0.072(3) 0.027(2) 0.008(2) -0.0200(19) -0.009(2)
C16 0.055(3) 0.053(3) 0.040(2) 0.018(2) -0.0163(19) -0.011(2)
C17 0.038(2) 0.049(2) 0.036(2) 0.0028(18) -0.0140(16) -0.0036(17)
C18 0.077(3) 0.057(3) 0.056(3) 0.012(2) -0.030(2) -0.018(2)
C19 0.060(3) 0.060(3) 0.056(3) -0.004(2) -0.018(2) -0.013(2)

loop_
_atom_type_symbol
_atom_type_description
_atom_type_scat_dispersion_real
_atom_type_scat_dispersion_imag
_atom_type_scat_source
C C 0.0033 0.0016 'International Tables Vol C Tables 4.2.6.8 and 6.1.1.4'
H H 0.0000 0.0000 'International Tables Vol C Tables 4.2.6.8 and 6.1.1.4'
N N 0.0061 0.0033 'International Tables Vol C Tables 4.2.6.8 and 6.1.1.4'

loop_
_geom_angle_atom_site_label_1
_geom_angle_atom_site_label_2
_geom_angle_atom_site_label_3
_geom_angle
_geom_angle_site_symmetry_1
_geom_angle_site_symmetry_3
C1 N1 C4 123.4(3) . .
C2 N2 C12 122.9(3) . .
N1 C1 C3 126.4(3) . 2_666
N1 C1 C2 113.4(3) . .
C3 C1 C2 120.2(3) 2_666 .
N2 C2 C3 127.3(3) . .
N2 C2 C1 115.1(3) . .
C3 C2 C1 117.5(3) . .
C1 C3 C2 122.3(3) 2_666 .
C5 C4 C9 122.5(3) . .
C5 C4 N1 118.9(4) . .
C9 C4 N1 118.5(4) . .
C4 C5 C6 117.6(4) . .
C4 C5 C10 122.7(4) . .
C6 C5 C10 119.7(4) . .
C7 C6 C5 120.7(4) . .
C8 C7 C6 120.5(4) . .
C7 C8 C9 121.1(4) . .
C8 C9 C4 117.4(4) . .
C8 C9 C11 120.6(4) . .
C4 C9 C11 122.0(3) . .
C17 C12 C13 121.3(3) . .
C17 C12 N2 121.7(4) . .
C13 C12 N2 116.7(3) . .
C14 C13 C12 118.8(4) . .
C14 C13 C18 120.2(4) . .
C12 C13 C18 121.0(3) . .
C15 C14 C13 120.4(4) . .
C16 C15 C14 120.3(4) . .
C15 C16 C17 121.8(4) . .
C12 C17 C16 117.3(4) . .
C12 C17 C19 122.3(4) . .
C16 C17 C19 120.4(4) . .

loop_
_geom_bond_atom_site_label_1
_geom_bond_atom_site_label_2
_geom_bond_distance
_geom_bond_site_symmetry_2
N1 C1 1.341(4) .
N1 C4 1.431(4) .
N2 C2 1.291(4) .
N2 C12 1.424(4) .
C1 C3 1.355(5) 2_666
C1 C2 1.500(4) .
C2 C3 1.415(5) .
C3 C1 1.355(5) 2_666
C4 C5 1.382(6) .
C4 C9 1.390(5) .
C5 C6 1.393(6) .
C5 C10 1.498(6) .
C6 C7 1.369(6) .
C7 C8 1.363(6) .
C8 C9 1.387(5) .
C9 C11 1.499(6) .
C12 C17 1.392(5) .
C12 C13 1.397(5) .
C13 C14 1.387(5) .
C13 C18 1.507(6) .
C14 C15 1.366(6) .
C15 C16 1.364(6) .
C16 C17 1.393(5) .
C17 C19 1.491(6) .
